data_1503719
loop_
_publ_author_name
'Rubio-P\'erez, Laura'
'P\'erez-Flores, F Javier'
'Sharma, Pankaj'
'Velasco, Luis'
'Cabrera, Armando'

_publ_section_title
;
 Stable preformed chiral palladium catalysts for the one-pot asymmetric
 reductive amination of ketones.
;
_journal_issue 2
_journal_name_full 'Organic letters'
_journal_page_first 265
_journal_page_last 268
_journal_paper_doi 10.1021/ol802336m
_journal_volume 11
_journal_year 2009
_chemical_formula_moiety 'C44 H32 Br2 P2 Pd'
_chemical_formula_sum 'C44 H32 Br2 P2 Pd'
_chemical_formula_weight 888.86
_chemical_name_systematic
;

 ?

;
_space_group_IT_number 92
_symmetry_cell_setting tetragonal
_symmetry_space_group_name_Hall 'P 4abw 2nw'
_symmetry_space_group_name_H-M 'P 41 21 2'
_atom_sites_solution_hydrogens geom
_atom_sites_solution_primary direct
_atom_sites_solution_secondary difmap
_audit_creation_method SHELXL-97
_cell_angle_alpha 90.00
_cell_angle_beta 90.00
_cell_angle_gamma 90.00
_cell_formula_units_Z 4
_cell_length_a 11.9124(3)
_cell_length_b 11.9124(3)
_cell_length_c 26.1910(13)
_cell_measurement_reflns_used 6233
_cell_measurement_temperature 298(2)
_cell_measurement_theta_max 30.72
_cell_measurement_theta_min 2.31
_cell_volume 3716.6(2)
_computing_cell_refinement 'SMART V 5.625 (Bruker, 1999)'
_computing_data_collection 'SMART V 5.625 (Bruker, 1999)'
_computing_data_reduction 'SAINT V 6.23A (Bruker, 1999)'
_computing_molecular_graphics 'SHELXTL V 6.12 (Sheldrick, 2000)'
_computing_publication_material 'SHELXTL V 6.12 (Sheldrick, 2000)'
_computing_structure_refinement 'SHELXTL V 6.12 (Sheldrick, 2000)'
_computing_structure_solution 'SHELXTL V 6.12 (Sheldrick, 2000)'
_diffrn_ambient_temperature 298(2)
_diffrn_detector_area_resol_mean 0.83
_diffrn_measured_fraction_theta_full 0.998
_diffrn_measured_fraction_theta_max 0.998
_diffrn_measurement_device_type 'Bruker Smart APEX AXS CCD area detector'
_diffrn_measurement_method 'omega scans'
_diffrn_radiation_monochromator graphite
_diffrn_radiation_source 'fine-focus sealed tube'
_diffrn_radiation_type MoK\a
_diffrn_radiation_wavelength 0.71073
_diffrn_reflns_av_R_equivalents 0.0947
_diffrn_reflns_av_sigmaI/netI 0.0503
_diffrn_reflns_limit_h_max 14
_diffrn_reflns_limit_h_min -14
_diffrn_reflns_limit_k_max 14
_diffrn_reflns_limit_k_min -14
_diffrn_reflns_limit_l_max 31
_diffrn_reflns_limit_l_min -31
_diffrn_reflns_number 30513
_diffrn_reflns_theta_full 25.00
_diffrn_reflns_theta_max 25.00
_diffrn_reflns_theta_min 1.88
_exptl_absorpt_coefficient_mu 2.767
_exptl_absorpt_correction_T_max 0.6659
_exptl_absorpt_correction_T_min 0.3895
_exptl_absorpt_correction_type empirical
_exptl_absorpt_process_details 'SHELXTL V 6.12 (Sheldrick, 2000)'
_exptl_crystal_colour Red
_exptl_crystal_density_diffrn 1.589
_exptl_crystal_density_meas ?
_exptl_crystal_density_method 'not measured'
_exptl_crystal_description prism
_exptl_crystal_F_000 1768
_exptl_crystal_size_max 0.42
_exptl_crystal_size_mid 0.27
_exptl_crystal_size_min 0.16
_refine_diff_density_max 0.579
_refine_diff_density_min -0.665
_refine_diff_density_rms 0.087
_refine_ls_abs_structure_details 'Flack H D (1983), Acta Cryst. A39, 876-881, 1318 Friedel Pairs'
_refine_ls_abs_structure_Flack -0.001(9)
_refine_ls_extinction_method none
_refine_ls_goodness_of_fit_ref 0.936
_refine_ls_hydrogen_treatment constr
_refine_ls_matrix_type full
_refine_ls_number_parameters 222
_refine_ls_number_reflns 3272
_refine_ls_number_restraints 0
_refine_ls_restrained_S_all 0.936
_refine_ls_R_factor_all 0.0354
_refine_ls_R_factor_gt 0.0293
_refine_ls_shift/su_max 0.001
_refine_ls_shift/su_mean 0.000
_refine_ls_structure_factor_coef Fsqd
_refine_ls_weighting_details 'calc w=1/[\s^2^(Fo^2^)+(0.0250P)^2^] where P=(Fo^2^+2Fc^2^)/3'
_refine_ls_weighting_scheme calc
_refine_ls_wR_factor_gt 0.0567
_refine_ls_wR_factor_ref 0.0578
_reflns_number_gt 2781
_reflns_number_total 3272
_reflns_threshold_expression >2sigma(I)
_cod_data_source_file ol802336m_si_003.cif
_cod_data_source_block 100coa05
_cod_depositor_comments
;
The following automatic conversions were performed:

'_symmetry_cell_setting' value 'Tetragonal' changed to 'tetragonal'
according to /home/saulius/struct/CIF-dictionaries/cif_core.dic
dictionary named 'cif_core.dic' version 2.4.2 from 2011-04-26.

Automatic conversion script
Id: cif_fix_values 1715 2011-07-08 13:25:40Z adriana 

The following automatic conversions were performed:

'_exptl_crystal_density_meas' value 'No' was changed to '?' - the
value is perceived as not measured.

Automatic conversion script
Id: cif_fix_values 3008 2015-01-20 13:52:24Z robertas 
;
_cod_database_code 1503719
_solved_by 'Simon Hernandez-Ortega'

loop_
_symmetry_equiv_pos_as_xyz
'x, y, z'
'-x, -y, z+1/2'
'-y+1/2, x+1/2, z+1/4'
'y+1/2, -x+1/2, z+3/4'
'-x+1/2, y+1/2, -z+1/4'
'x+1/2, -y+1/2, -z+3/4'
'y, x, -z'
'-y, -x, -z+1/2'

loop_
_atom_site_label
_atom_site_type_symbol
_atom_site_fract_x
_atom_site_fract_y
_atom_site_fract_z
_atom_site_U_iso_or_equiv
_atom_site_adp_type
_atom_site_occupancy
_atom_site_symmetry_multiplicity
_atom_site_calc_flag
_atom_site_refinement_flags
Pd1 Pd -0.017858(19) 1.017858(19) 0.7500 0.03919(11) Uani 1 2 d S
Br1 Br -0.22300(3) 1.01361(4) 0.735350(19) 0.07400(17) Uani 1 1 d .
P1 P 0.14456(6) 0.99610(7) 0.79247(3) 0.0347(2) Uani 1 1 d .
C1 C 0.1997(3) 0.7695(3) 0.77672(12) 0.0339(8) Uani 1 1 d .
C2 C 0.1647(2) 0.8490(3) 0.81116(12) 0.0328(8) Uani 1 1 d .
C3 C 0.1348(3) 0.8155(3) 0.86143(14) 0.0472(9) Uani 1 1 d .
H3 H 0.1111 0.8690 0.8849 0.057 Uiso 1 1 calc R
C4 C 0.1404(4) 0.7060(3) 0.87549(15) 0.0603(11) Uani 1 1 d .
H4 H 0.1212 0.6861 0.9087 0.072 Uiso 1 1 calc R
C5 C 0.1766(4) 0.5069(4) 0.85490(18) 0.0844(15) Uani 1 1 d .
H5 H 0.1568 0.4852 0.8878 0.101 Uiso 1 1 calc R
C6 C 0.2067(5) 0.4291(4) 0.8209(2) 0.0916(18) Uani 1 1 d .
H6 H 0.2051 0.3538 0.8302 0.110 Uiso 1 1 calc R
C7 C 0.2402(4) 0.4583(3) 0.7720(2) 0.0818(15) Uani 1 1 d .
H7 H 0.2634 0.4030 0.7493 0.098 Uiso 1 1 calc R
C8 C 0.2391(3) 0.5677(3) 0.75716(17) 0.0570(11) Uani 1 1 d .
H8 H 0.2605 0.5864 0.7241 0.068 Uiso 1 1 calc R
C9 C 0.2059(3) 0.6536(3) 0.79134(13) 0.0426(9) Uani 1 1 d .
C10 C 0.1744(3) 0.6225(3) 0.84158(15) 0.0549(10) Uani 1 1 d .
C11 C 0.1345(3) 1.0736(3) 0.85211(13) 0.0448(9) Uani 1 1 d .
C12 C 0.0335(4) 1.0739(4) 0.87829(16) 0.0763(13) Uani 1 1 d .
H12 H -0.0266 1.0316 0.8663 0.092 Uiso 1 1 calc R
C13 C 0.0222(5) 1.1370(5) 0.9221(2) 0.1038(18) Uani 1 1 d .
H13 H -0.0458 1.1379 0.9395 0.125 Uiso 1 1 calc R
C14 C 0.1105(7) 1.1979(5) 0.9399(2) 0.107(2) Uani 1 1 d .
H14 H 0.1026 1.2398 0.9696 0.129 Uiso 1 1 calc R
C15 C 0.2094(5) 1.1982(3) 0.9148(2) 0.0792(14) Uani 1 1 d .
H15 H 0.2690 1.2405 0.9272 0.095 Uiso 1 1 calc R
C16 C 0.2222(4) 1.1365(3) 0.87118(15) 0.0553(11) Uani 1 1 d .
H16 H 0.2907 1.1369 0.8542 0.066 Uiso 1 1 calc R
C17 C 0.2732(3) 1.0398(3) 0.76226(12) 0.0387(8) Uani 1 1 d .
C18 C 0.2720(3) 1.0999(3) 0.71741(15) 0.0521(10) Uani 1 1 d .
H18 H 0.2039 1.1210 0.7029 0.063 Uiso 1 1 calc R
C19 C 0.3712(4) 1.1289(4) 0.69391(17) 0.0723(13) Uani 1 1 d .
H19 H 0.3700 1.1689 0.6634 0.087 Uiso 1 1 calc R
C20 C 0.4715(4) 1.0991(4) 0.71536(19) 0.0752(13) Uani 1 1 d .
H20 H 0.5382 1.1196 0.6994 0.090 Uiso 1 1 calc R
C21 C 0.4749(3) 1.0405(4) 0.75923(17) 0.0672(12) Uani 1 1 d .
H21 H 0.5438 1.0206 0.7733 0.081 Uiso 1 1 calc R
C22 C 0.3766(3) 1.0097(3) 0.78356(14) 0.0500(9) Uani 1 1 d .
H22 H 0.3792 0.9692 0.8139 0.060 Uiso 1 1 calc R

loop_
_atom_site_aniso_label
_atom_site_aniso_U_11
_atom_site_aniso_U_22
_atom_site_aniso_U_33
_atom_site_aniso_U_23
_atom_site_aniso_U_13
_atom_site_aniso_U_12
Pd1 0.03225(13) 0.03225(13) 0.0531(2) -0.00394(12) -0.00394(12) 0.00380(16)
Br1 0.0352(2) 0.0781(3) 0.1087(4) -0.0135(3) -0.0135(2) 0.0118(2)
P1 0.0320(4) 0.0335(5) 0.0385(5) -0.0035(4) -0.0002(4) -0.0023(4)
C1 0.0355(19) 0.035(2) 0.0309(17) 0.0026(15) -0.0052(15) -0.0006(14)
C2 0.0292(18) 0.036(2) 0.0336(18) 0.0008(15) -0.0009(14) -0.0028(13)
C3 0.053(2) 0.048(2) 0.040(2) -0.0024(18) 0.0070(19) -0.0066(18)
C4 0.084(3) 0.060(3) 0.036(2) 0.012(2) 0.009(2) -0.012(2)
C5 0.129(4) 0.053(3) 0.071(3) 0.025(3) -0.013(3) -0.007(3)
C6 0.148(5) 0.040(3) 0.087(4) 0.020(3) -0.028(4) 0.009(3)
C7 0.121(4) 0.042(3) 0.082(3) 0.000(2) -0.037(3) 0.020(2)
C8 0.073(3) 0.042(2) 0.056(3) 0.001(2) -0.012(2) 0.010(2)
C9 0.049(2) 0.036(2) 0.043(2) 0.0010(18) -0.0079(18) -0.0002(17)
C10 0.071(3) 0.047(2) 0.046(2) 0.013(2) -0.007(2) -0.004(2)
C11 0.053(2) 0.0394(19) 0.042(2) -0.0039(17) -0.0023(19) 0.0108(18)
C12 0.077(3) 0.085(3) 0.067(3) -0.023(2) 0.013(3) 0.010(2)
C13 0.114(5) 0.131(5) 0.067(3) -0.032(3) 0.021(4) 0.038(4)
C14 0.177(7) 0.095(4) 0.051(3) -0.032(3) -0.028(4) 0.064(5)
C15 0.126(5) 0.047(3) 0.064(3) -0.016(2) -0.040(3) 0.019(3)
C16 0.071(3) 0.040(2) 0.055(3) -0.005(2) -0.022(2) 0.008(2)
C17 0.0381(19) 0.032(2) 0.046(2) 0.0025(16) 0.0002(16) -0.0028(15)
C18 0.044(2) 0.049(2) 0.064(3) 0.018(2) 0.001(2) -0.0003(18)
C19 0.074(3) 0.063(3) 0.080(3) 0.026(3) 0.018(3) -0.010(3)
C20 0.053(3) 0.075(3) 0.098(4) 0.012(3) 0.021(3) -0.017(2)
C21 0.036(2) 0.074(3) 0.091(3) 0.005(2) -0.002(2) -0.011(2)
C22 0.0402(19) 0.053(2) 0.057(2) 0.008(2) -0.0043(17) -0.009(2)

loop_
_atom_type_symbol
_atom_type_description
_atom_type_scat_dispersion_real
_atom_type_scat_dispersion_imag
_atom_type_scat_source
C C 0.0033 0.0016 'International Tables Vol C Tables 4.2.6.8 and 6.1.1.4'
H H 0.0000 0.0000 'International Tables Vol C Tables 4.2.6.8 and 6.1.1.4'
P P 0.1023 0.0942 'International Tables Vol C Tables 4.2.6.8 and 6.1.1.4'
Br Br -0.2901 2.4595 'International Tables Vol C Tables 4.2.6.8 and 6.1.1.4'
Pd Pd -0.9988 1.0072 'International Tables Vol C Tables 4.2.6.8 and 6.1.1.4'

loop_
_geom_angle_atom_site_label_1
_geom_angle_atom_site_label_2
_geom_angle_atom_site_label_3
_geom_angle
_geom_angle_site_symmetry_1
_geom_angle_site_symmetry_3
P1 Pd1 P1 92.66(4) . 8_666
P1 Pd1 Br1 91.12(2) . 8_666
P1 Pd1 Br1 157.66(2) 8_666 8_666
P1 Pd1 Br1 157.66(2) . .
P1 Pd1 Br1 91.12(2) 8_666 .
Br1 Pd1 Br1 93.69(2) 8_666 .
C17 P1 C11 106.66(17) . .
C17 P1 C2 106.40(14) . .
C11 P1 C2 105.31(14) . .
C17 P1 Pd1 118.79(11) . .
C11 P1 Pd1 108.05(12) . .
C2 P1 Pd1 110.78(10) . .
C2 C1 C9 120.3(3) . .
C2 C1 C1 121.5(3) . 8_666
C9 C1 C1 118.3(3) . 8_666
C1 C2 C3 119.4(3) . .
C1 C2 P1 121.5(2) . .
C3 C2 P1 118.9(2) . .
C4 C3 C2 120.6(3) . .
C3 C4 C10 121.8(4) . .
C6 C5 C10 121.0(4) . .
C5 C6 C7 121.3(4) . .
C8 C7 C6 120.1(4) . .
C7 C8 C9 121.0(4) . .
C8 C9 C10 118.2(3) . .
C8 C9 C1 122.7(3) . .
C10 C9 C1 119.0(3) . .
C4 C10 C9 118.9(3) . .
C4 C10 C5 122.7(4) . .
C9 C10 C5 118.4(4) . .
C16 C11 C12 118.5(4) . .
C16 C11 P1 122.5(3) . .
C12 C11 P1 119.0(3) . .
C13 C12 C11 119.9(5) . .
C14 C13 C12 120.1(5) . .
C15 C14 C13 120.6(5) . .
C14 C15 C16 120.2(5) . .
C15 C16 C11 120.7(4) . .
C18 C17 C22 118.9(3) . .
C18 C17 P1 121.1(3) . .
C22 C17 P1 120.0(3) . .
C17 C18 C19 120.2(4) . .
C20 C19 C18 120.1(4) . .
C21 C20 C19 120.8(4) . .
C20 C21 C22 120.4(4) . .
C21 C22 C17 119.6(3) . .

loop_
_geom_bond_atom_site_label_1
_geom_bond_atom_site_label_2
_geom_bond_distance
_geom_bond_site_symmetry_2
Pd1 P1 2.2467(8) .
Pd1 P1 2.2467(8) 8_666
Pd1 Br1 2.4742(4) 8_666
Pd1 Br1 2.4742(4) .
P1 C17 1.802(3) .
P1 C11 1.818(3) .
P1 C2 1.835(3) .
C1 C2 1.373(4) .
C1 C9 1.435(5) .
C1 C1 1.492(6) 8_666
C2 C3 1.421(5) .
C3 C4 1.357(5) .
C4 C10 1.393(5) .
C5 C6 1.334(6) .
C5 C10 1.421(5) .
C6 C7 1.387(6) .
C7 C8 1.360(6) .
C8 C9 1.415(5) .
C9 C10 1.417(5) .
C11 C16 1.380(5) .
C11 C12 1.385(6) .
C12 C13 1.377(6) .
C13 C14 1.360(7) .
C14 C15 1.349(8) .
C15 C16 1.366(6) .
C17 C18 1.375(5) .
C17 C22 1.399(4) .
C18 C19 1.377(5) .
C19 C20 1.367(6) .
C20 C21 1.345(6) .
C21 C22 1.383(5) .
